data_2242082
loop_
_publ_author_name
'Lasri, Jamal'
'Eltayeb, Naser Eltaher'
'Haukka, Matti'
'Babgi, Bandar A.'

_publ_section_title
;
 Crystal structure of
 <i>trans</i>-dichloridobis[<i>N</i>-(5,5-dimethyl-4,5-dihydro-3<i>H</i>-pyrrol-2-yl-\k<i>N</i>)acetamide]palladium(II)
 dihydrate
;
_journal_coeditor_code RZ5207
_journal_issue 4
_journal_name_full 'Acta Crystallographica Section E'
_journal_page_first 528
_journal_page_last 530
_journal_paper_doi 10.1107/S2056989017003929
_journal_volume 73
_journal_year 2017
_chemical_formula_iupac '[Pd Cl2 (C8 H14 N2 O)2] , 2H2 O'
_chemical_formula_moiety 'C16 H28 Cl2 N4 O2 Pd, 2(H2 O)'
_chemical_formula_sum 'C16 H32 Cl2 N4 O4 Pd'
_chemical_formula_weight 521.75
_chemical_name_systematic
'<i>trans</i>-Dichloridobis[<i>N</i>-(5,5-dimethyl-4,5-dihydro-3<i>H</i>-pyrrol-2-yl-\k<i>N</i>)acetamide]palladium(II) dihydrate'
_space_group_crystal_system monoclinic
_space_group_IT_number 14
_space_group_name_Hall '-P 2ybc'
_space_group_name_H-M_alt 'P 1 21/c 1'
_symmetry_space_group_name_Hall '-P 2ybc'
_symmetry_space_group_name_H-M 'P 1 21/c 1'
_atom_sites_solution_hydrogens mixed
_audit_creation_method SHELXL-2014/7
_cell_angle_alpha 90
_cell_angle_beta 101.481(19)
_cell_angle_gamma 90
_cell_formula_units_Z 4
_cell_length_a 15.945(12)
_cell_length_b 8.765(6)
_cell_length_c 16.894(13)
_cell_measurement_reflns_used 9661
_cell_measurement_temperature 293(2)
_cell_measurement_theta_max 25.37
_cell_measurement_theta_min 2.46
_cell_volume 2314(3)
_computing_cell_refinement
;
SAINT (Bruker, 2016)
;
_computing_data_collection
;
APEX3 (Bruker, 2016)
;
_computing_data_reduction
;
SAINT (Bruker, 2016)
;
_computing_molecular_graphics
;
<i>SHELXL2014/7</i> (Sheldrick, 2015)
;
_computing_publication_material
;
APEX3 (Bruker, 2016) and PLATON (Spek, 2015)
;
_computing_structure_refinement
;
<i>SHELXL2014/7</i> (Sheldrick, 2015)
;
_computing_structure_solution
;
<i>SHELXS2014/7</i> (Sheldrick, 2008)
;
_diffrn_ambient_temperature 293(2)
_diffrn_measured_fraction_theta_full 0.966
_diffrn_measured_fraction_theta_max 0.846
_diffrn_measurement_device_type 'Bruker D8 Quest'
_diffrn_measurement_method '\f and \w scans'
_diffrn_radiation_type MoK\a
_diffrn_radiation_wavelength 0.71073
_diffrn_reflns_av_R_equivalents 0.0502
_diffrn_reflns_limit_h_max 20
_diffrn_reflns_limit_h_min -20
_diffrn_reflns_limit_k_max 10
_diffrn_reflns_limit_k_min -10
_diffrn_reflns_limit_l_max 19
_diffrn_reflns_limit_l_min -18
_diffrn_reflns_number 30712
_diffrn_reflns_theta_full 25.242
_diffrn_reflns_theta_max 26.927
_diffrn_reflns_theta_min 2.629
_diffrn_standards_decay_% 0
_diffrn_standards_interval_count 0
_diffrn_standards_interval_time 0
_diffrn_standards_number 0
_exptl_absorpt_coefficient_mu 1.059
_exptl_absorpt_correction_T_max 0.7452
_exptl_absorpt_correction_T_min 0.5942
_exptl_absorpt_correction_type multi-scan
_exptl_absorpt_process_details
;
(SADABS; Bruker, 2016);
additional spherical absorption correction applied with \m*<i>r</i> =  0.2000
;
_exptl_crystal_colour yellow
_exptl_crystal_density_diffrn 1.498
_exptl_crystal_description block
_exptl_crystal_F_000 1072
_exptl_crystal_size_max 0.237
_exptl_crystal_size_mid 0.204
_exptl_crystal_size_min 0.046
_refine_diff_density_max 0.563
_refine_diff_density_min -0.500
_refine_ls_extinction_method none
_refine_ls_goodness_of_fit_ref 1.071
_refine_ls_hydrogen_treatment mixed
_refine_ls_matrix_type full
_refine_ls_number_parameters 274
_refine_ls_number_reflns 4239
_refine_ls_number_restraints 0
_refine_ls_restrained_S_all 1.071
_refine_ls_R_factor_all 0.0447
_refine_ls_R_factor_gt 0.0318
_refine_ls_shift/su_max 0.001
_refine_ls_shift/su_mean 0.000
_refine_ls_structure_factor_coef Fsqd
_refine_ls_weighting_details 'w=1/[\s^2^(Fo^2^)+(0.0253P)^2^+2.6880P] where P=(Fo^2^+2Fc^2^)/3'
_refine_ls_weighting_scheme calc
_refine_ls_wR_factor_gt 0.0648
_refine_ls_wR_factor_ref 0.0705
_reflns_number_gt 3546
_reflns_number_total 4239
_reflns_threshold_expression 'I > 2\s(I)'
_cod_data_source_file rz5207sup1.cif
_cod_data_source_block I
_cod_database_code 2242082
_shelx_space_group_comment
;
The symmetry employed for this shelxl refinement is uniquely defined
by the following loop, which should always be used as a source of
symmetry information in preference to the above space-group names.
They are only intended as comments.
;
_shelx_estimated_absorpt_t_min 0.787
_shelx_estimated_absorpt_t_max 0.953

loop_
_space_group_symop_operation_xyz
'x, y, z'
'-x, y+1/2, -z+1/2'
'-x, -y, -z'
'x, -y-1/2, z-1/2'

loop_
_atom_site_type_symbol
_atom_site_label
_atom_site_fract_x
_atom_site_fract_y
_atom_site_fract_z
_atom_site_U_iso_or_equiv
_atom_site_adp_type
_atom_site_calc_flag
_atom_site_occupancy
Pd Pd1 0.21183(2) 0.43221(3) 0.41558(2) 0.02882(8) Uani d 1
Cl Cl1 0.15431(6) 0.28686(10) 0.50868(5) 0.0475(2) Uani d 1
Cl Cl2 0.27918(6) 0.56600(11) 0.32714(6) 0.0523(2) Uani d 1
O O1 0.3558(2) -0.0129(5) 0.2615(2) 0.1043(13) Uani d 1
O O2 0.46851(17) 0.6655(3) 0.6391(2) 0.0817(10) Uani d 1
O O3 0.6085(3) 0.6187(6) 0.7839(2) 0.0918(13) Uani d 1
O O4 0.6653(2) 0.6870(4) 0.9547(2) 0.0641(8) Uani d 1
N N1 0.18404(15) 0.2675(3) 0.32579(15) 0.0330(6) Uani d 1
N N2 0.30573(19) 0.1373(3) 0.3545(2) 0.0458(7) Uani d 1
N N3 0.23602(16) 0.6039(3) 0.50208(15) 0.0330(6) Uani d 1
N N4 0.36553(17) 0.5252(4) 0.56263(18) 0.0438(7) Uani d 1
C C1 0.1043(2) 0.2662(4) 0.2637(2) 0.0432(8) Uani d 1
C C2 0.1062(3) 0.1119(5) 0.2189(2) 0.0575(10) Uani d 1
H H2A 0.0740 0.0350 0.2415 0.069 Uiso calc 1
H H2B 0.0816 0.1233 0.1619 0.069 Uiso calc 1
C C3 0.1936(3) 0.0699(4) 0.2301(2) 0.0528(9) Uani d 1
H H3A 0.2186 0.1003 0.1847 0.063 Uiso calc 1
H H3B 0.2016 -0.0388 0.2393 0.063 Uiso calc 1
C C4 0.2301(2) 0.1634(4) 0.30675(19) 0.0368(7) Uani d 1
C C5 0.3638(3) 0.0430(5) 0.3314(3) 0.0642(11) Uani d 1
C C6 0.4363(3) 0.0199(6) 0.4007(3) 0.0914(17) Uani d 1
H H6A 0.4398 0.1053 0.4368 0.137 Uiso calc 1
H H6B 0.4887 0.0114 0.3812 0.137 Uiso calc 1
H H6C 0.4271 -0.0718 0.4288 0.137 Uiso calc 1
C C7 0.0348(2) 0.2747(5) 0.3112(3) 0.0652(12) Uani d 1
H H7A -0.0198 0.2642 0.2754 0.098 Uiso calc 1
H H7B 0.0374 0.3714 0.3383 0.098 Uiso calc 1
H H7C 0.0420 0.1940 0.3504 0.098 Uiso calc 1
C C8 0.1026(3) 0.3988(5) 0.2027(2) 0.0623(11) Uani d 1
H H8A 0.0500 0.3957 0.1636 0.093 Uiso calc 1
H H8B 0.1499 0.3884 0.1757 0.093 Uiso calc 1
H H8C 0.1070 0.4944 0.2309 0.093 Uiso calc 1
C C9 0.1786(2) 0.7343(4) 0.5045(2) 0.0430(8) Uani d 1
C C10 0.2181(3) 0.8178(5) 0.5865(3) 0.0696(12) Uani d 1
H H10A 0.2118 0.9275 0.5808 0.084 Uiso calc 1
H H10B 0.1904 0.7841 0.6297 0.084 Uiso calc 1
C C11 0.3071(2) 0.7748(4) 0.6028(2) 0.0557(10) Uani d 1
H H11A 0.3284 0.7564 0.6599 0.067 Uiso calc 1
H H11B 0.3423 0.8515 0.5839 0.067 Uiso calc 1
C C12 0.3034(2) 0.6287(4) 0.55392(19) 0.0363(7) Uani d 1
C C13 0.4437(2) 0.5445(5) 0.6085(2) 0.0547(10) Uani d 1
C C14 0.4948(2) 0.4047(5) 0.6150(3) 0.0798(15) Uani d 1
H H14A 0.4739 0.3403 0.5693 0.120 Uiso calc 1
H H14B 0.4905 0.3519 0.6638 0.120 Uiso calc 1
H H14C 0.5535 0.4303 0.6160 0.120 Uiso calc 1
C C15 0.0952(3) 0.6747(5) 0.5097(3) 0.0810(14) Uani d 1
H H15A 0.0571 0.7578 0.5139 0.121 Uiso calc 1
H H15B 0.1002 0.6107 0.5565 0.121 Uiso calc 1
H H15C 0.0729 0.6162 0.4621 0.121 Uiso calc 1
C C16 0.1746(3) 0.8313(5) 0.4258(3) 0.0782(14) Uani d 1
H H16A 0.1352 0.9143 0.4253 0.117 Uiso calc 1
H H16B 0.1556 0.7680 0.3793 0.117 Uiso calc 1
H H16C 0.2304 0.8709 0.4245 0.117 Uiso calc 1
H H1 0.727(6) 0.706(10) 0.968(5) 0.23(4) Uiso d 1
H H2 0.647(2) 0.669(4) 0.915(2) 0.036(12) Uiso d 1
H H3 0.641(4) 0.588(8) 0.765(4) 0.12(3) Uiso d 1
H H4 0.570(5) 0.644(8) 0.747(4) 0.15(3) Uiso d 1
H H5 0.353(2) 0.434(4) 0.544(2) 0.036(9) Uiso d 1
H H6 0.316(2) 0.186(4) 0.401(2) 0.044(10) Uiso d 1

loop_
_atom_site_aniso_label
_atom_site_aniso_U_11
_atom_site_aniso_U_22
_atom_site_aniso_U_33
_atom_site_aniso_U_12
_atom_site_aniso_U_13
_atom_site_aniso_U_23
Pd1 0.02776(12) 0.02964(13) 0.02942(14) 0.00102(10) 0.00656(9) -0.00173(11)
Cl1 0.0576(5) 0.0483(5) 0.0396(5) -0.0088(4) 0.0168(4) 0.0040(4)
Cl2 0.0484(5) 0.0583(5) 0.0565(5) -0.0123(4) 0.0260(4) -0.0003(5)
O1 0.101(3) 0.116(3) 0.101(3) 0.047(2) 0.034(2) -0.027(2)
O2 0.0476(16) 0.064(2) 0.125(3) -0.0168(15) -0.0023(17) -0.0192(19)
O3 0.076(3) 0.122(3) 0.072(2) 0.015(2) 0.002(2) -0.035(2)
O4 0.063(2) 0.065(2) 0.058(2) 0.0002(15) -0.0035(16) -0.0105(17)
N1 0.0315(13) 0.0333(14) 0.0344(14) -0.0017(11) 0.0070(11) -0.0043(12)
N2 0.0457(17) 0.0401(17) 0.0516(19) 0.0085(13) 0.0100(15) -0.0064(15)
N3 0.0363(14) 0.0281(14) 0.0359(14) 0.0023(11) 0.0102(12) -0.0004(11)
N4 0.0343(15) 0.0404(18) 0.0538(19) -0.0045(13) 0.0018(13) -0.0087(14)
C1 0.0386(18) 0.050(2) 0.0368(18) -0.0045(15) -0.0020(14) -0.0042(16)
C2 0.062(2) 0.057(2) 0.050(2) -0.0137(19) 0.0011(18) -0.0125(19)
C3 0.074(3) 0.044(2) 0.041(2) 0.0026(19) 0.0120(18) -0.0076(17)
C4 0.0472(19) 0.0310(17) 0.0346(18) -0.0012(15) 0.0139(15) 0.0006(14)
C5 0.061(3) 0.048(2) 0.089(3) 0.016(2) 0.030(2) 0.002(2)
C6 0.053(3) 0.079(3) 0.140(5) 0.027(2) 0.014(3) 0.007(3)
C7 0.0337(19) 0.087(3) 0.071(3) -0.003(2) 0.0012(18) -0.006(2)
C8 0.060(2) 0.059(3) 0.058(2) 0.001(2) -0.0113(19) 0.006(2)
C9 0.048(2) 0.0326(18) 0.050(2) 0.0088(15) 0.0162(16) -0.0012(15)
C10 0.081(3) 0.050(2) 0.077(3) 0.013(2) 0.015(2) -0.021(2)
C11 0.064(3) 0.039(2) 0.061(2) -0.0030(18) 0.0060(19) -0.0127(18)
C12 0.0408(18) 0.0303(16) 0.0384(18) -0.0032(14) 0.0088(15) -0.0016(14)
C13 0.0393(19) 0.057(3) 0.066(3) -0.0099(18) 0.0078(18) -0.003(2)
C14 0.036(2) 0.074(3) 0.122(4) 0.003(2) 0.000(2) -0.010(3)
C15 0.053(3) 0.066(3) 0.130(4) 0.020(2) 0.034(3) -0.001(3)
C16 0.099(3) 0.061(3) 0.080(3) 0.039(3) 0.029(3) 0.025(2)

loop_
_atom_type_symbol
_atom_type_description
_atom_type_scat_dispersion_real
_atom_type_scat_dispersion_imag
_atom_type_scat_source
C C 0.0033 0.0016 'International Tables Vol C Tables 4.2.6.8 and 6.1.1.4'
H H 0.0000 0.0000 'International Tables Vol C Tables 4.2.6.8 and 6.1.1.4'
N N 0.0061 0.0033 'International Tables Vol C Tables 4.2.6.8 and 6.1.1.4'
O O 0.0106 0.0060 'International Tables Vol C Tables 4.2.6.8 and 6.1.1.4'
Cl Cl 0.1484 0.1585 'International Tables Vol C Tables 4.2.6.8 and 6.1.1.4'
Pd Pd -0.9988 1.0072 'International Tables Vol C Tables 4.2.6.8 and 6.1.1.4'

loop_
_geom_angle_atom_site_label_1
_geom_angle_atom_site_label_2
_geom_angle_atom_site_label_3
_geom_angle
N1 Pd1 N3 177.41(10)
N1 Pd1 Cl2 86.56(9)
N3 Pd1 Cl2 92.39(9)
N1 Pd1 Cl1 93.26(9)
N3 Pd1 Cl1 87.97(9)
Cl2 Pd1 Cl1 175.38(3)
H3 O3 H4 105(7)
H1 O4 H2 117(6)
C4 N1 C1 106.2(3)
C4 N1 Pd1 130.0(2)
C1 N1 Pd1 123.5(2)
C4 N2 C5 121.3(4)
C4 N2 H6 117(2)
C5 N2 H6 122(2)
C12 N3 C9 107.2(3)
C12 N3 Pd1 128.7(2)
C9 N3 Pd1 123.6(2)
C12 N4 C13 124.3(3)
C12 N4 H5 119(2)
C13 N4 H5 116(2)
N1 C1 C7 104.1(3)
N1 C1 C8 111.4(3)
C7 C1 C8 113.8(3)
N1 C1 C2 104.7(3)
C7 C1 C2 113.1(3)
C8 C1 C2 109.2(3)
C3 C2 C1 106.0(3)
C3 C2 H2A 110.5
C1 C2 H2A 110.5
C3 C2 H2B 110.5
C1 C2 H2B 110.5
H2A C2 H2B 108.7
C2 C3 C4 99.8(3)
C2 C3 H3A 111.8
C4 C3 H3A 111.8
C2 C3 H3B 111.8
C4 C3 H3B 111.8
H3A C3 H3B 109.5
N1 C4 N2 118.5(3)
N1 C4 C3 117.3(3)
N2 C4 C3 124.2(3)
O1 C5 N2 124.0(4)
O1 C5 C6 127.1(4)
N2 C5 C6 109.0(4)
C5 C6 H6A 109.5
C5 C6 H6B 109.5
H6A C6 H6B 109.5
C5 C6 H6C 109.5
H6A C6 H6C 109.5
H6B C6 H6C 109.5
C1 C7 H7A 109.5
C1 C7 H7B 109.5
H7A C7 H7B 109.5
C1 C7 H7C 109.5
H7A C7 H7C 109.5
H7B C7 H7C 109.5
C1 C8 H8A 109.5
C1 C8 H8B 109.5
H8A C8 H8B 109.5
C1 C8 H8C 109.5
H8A C8 H8C 109.5
H8B C8 H8C 109.5
C15 C9 N3 107.8(3)
C15 C9 C16 111.3(4)
N3 C9 C16 108.5(3)
C15 C9 C10 108.9(3)
N3 C9 C10 104.0(3)
C16 C9 C10 115.7(3)
C11 C10 C9 104.5(3)
C11 C10 H10A 110.8
C9 C10 H10A 110.8
C11 C10 H10B 110.8
C9 C10 H10B 110.8
H10A C10 H10B 108.9
C10 C11 C12 100.8(3)
C10 C11 H11A 111.6
C12 C11 H11A 111.6
C10 C11 H11B 111.6
C12 C11 H11B 111.6
H11A C11 H11B 109.4
N3 C12 N4 118.2(3)
N3 C12 C11 117.2(3)
N4 C12 C11 124.6(3)
O2 C13 N4 123.0(4)
O2 C13 C14 124.9(4)
N4 C13 C14 112.1(3)
C13 C14 H14A 109.5
C13 C14 H14B 109.5
H14A C14 H14B 109.5
C13 C14 H14C 109.5
H14A C14 H14C 109.5
H14B C14 H14C 109.5
C9 C15 H15A 109.5
C9 C15 H15B 109.5
H15A C15 H15B 109.5
C9 C15 H15C 109.5
H15A C15 H15C 109.5
H15B C15 H15C 109.5
C9 C16 H16A 109.5
C9 C16 H16B 109.5
H16A C16 H16B 109.5
C9 C16 H16C 109.5
H16A C16 H16C 109.5
H16B C16 H16C 109.5

loop_
_geom_bond_atom_site_label_1
_geom_bond_atom_site_label_2
_geom_bond_distance
Pd1 N1 2.077(3)
Pd1 N3 2.080(3)
Pd1 Cl2 2.3238(14)
Pd1 Cl1 2.3478(14)
O1 C5 1.262(5)
O2 C13 1.211(5)
O3 H3 0.71(6)
O3 H4 0.81(7)
O4 H1 0.98(9)
O4 H2 0.70(4)
N1 C4 1.253(4)
N1 C1 1.478(4)
N2 C4 1.330(4)
N2 C5 1.355(5)
N2 H6 0.88(3)
N3 C12 1.263(4)
N3 C9 1.470(4)
N4 C12 1.329(4)
N4 C13 1.341(5)
N4 H5 0.87(3)
C1 C7 1.494(5)
C1 C8 1.551(5)
C1 C2 1.553(5)
C2 C3 1.417(5)
C2 H2A 0.9700
C2 H2B 0.9700
C3 C4 1.545(5)
C3 H3A 0.9700
C3 H3B 0.9700
C5 C6 1.486(6)
C6 H6A 0.9600
C6 H6B 0.9600
C6 H6C 0.9600
C7 H7A 0.9600
C7 H7B 0.9600
C7 H7C 0.9600
C8 H8A 0.9600
C8 H8B 0.9600
C8 H8C 0.9600
C9 C15 1.448(5)
C9 C16 1.569(5)
C9 C10 1.583(5)
C10 C11 1.442(5)
C10 H10A 0.9700
C10 H10B 0.9700
C11 C12 1.518(5)
C11 H11A 0.9700
C11 H11B 0.9700
C13 C14 1.463(6)
C14 H14A 0.9600
C14 H14B 0.9600
C14 H14C 0.9600
C15 H15A 0.9600
C15 H15B 0.9600
C15 H15C 0.9600
C16 H16A 0.9600
C16 H16B 0.9600
C16 H16C 0.9600

loop_
_geom_hbond_atom_site_label_D
_geom_hbond_atom_site_label_H
_geom_hbond_atom_site_label_A
_geom_hbond_site_symmetry_A
_geom_hbond_distance_DH
_geom_hbond_distance_HA
_geom_hbond_distance_DA
_geom_hbond_angle_DHA
_geom_hbond_publ_flag
O4 H1 Cl1 2_656 0.98(10) 1.99(9) 2.952(4) 169(8) yes
O4 H2 O3 . 0.69(3) 2.22(3) 2.909(5) 171(3) yes
O3 H3 Cl2 3_666 0.71(6) 2.58(7) 3.269(5) 163(8) yes
O3 H4 O2 . 0.81(7) 2.19(7) 2.994(6) 169(7) yes
N4 H5 O4 2_646 0.87(3) 2.19(4) 3.010(5) 159(3) yes
N2 H6 O4 2_646 0.88(3) 2.40(3) 3.194(5) 151(3) yes

loop_
_geom_torsion_atom_site_label_1
_geom_torsion_atom_site_label_2
_geom_torsion_atom_site_label_3
_geom_torsion_atom_site_label_4
_geom_torsion
C4 N1 C1 C7 133.6(3)
Pd1 N1 C1 C7 -52.9(4)
C4 N1 C1 C8 -103.4(3)
Pd1 N1 C1 C8 70.2(3)
C4 N1 C1 C2 14.5(3)
Pd1 N1 C1 C2 -171.9(2)
N1 C1 C2 C3 -24.4(4)
C7 C1 C2 C3 -137.2(3)
C8 C1 C2 C3 95.0(4)
C1 C2 C3 C4 22.3(4)
C1 N1 C4 N2 -178.3(3)
Pd1 N1 C4 N2 8.7(5)
C1 N1 C4 C3 -0.2(4)
Pd1 N1 C4 C3 -173.2(2)
C5 N2 C4 N1 -169.9(3)
C5 N2 C4 C3 12.1(5)
C2 C3 C4 N1 -15.3(4)
C2 C3 C4 N2 162.7(3)
C4 N2 C5 O1 8.2(7)
C4 N2 C5 C6 -172.4(4)
C12 N3 C9 C15 -130.9(3)
Pd1 N3 C9 C15 57.0(4)
C12 N3 C9 C16 108.4(4)
Pd1 N3 C9 C16 -63.7(4)
C12 N3 C9 C10 -15.3(4)
Pd1 N3 C9 C10 172.5(2)
C15 C9 C10 C11 139.3(4)
N3 C9 C10 C11 24.6(4)
C16 C9 C10 C11 -94.4(4)
C9 C10 C11 C12 -22.5(4)
C9 N3 C12 N4 -179.9(3)
Pd1 N3 C12 N4 -8.3(5)
C9 N3 C12 C11 0.9(4)
Pd1 N3 C12 C11 172.4(2)
C13 N4 C12 N3 172.2(3)
C13 N4 C12 C11 -8.6(6)
C10 C11 C12 N3 15.3(4)
C10 C11 C12 N4 -163.9(4)
C12 N4 C13 O2 -8.9(6)
C12 N4 C13 C14 172.6(4)

_cod_database_fobs_code 2242082
